data_1524301
loop_
_publ_author_name
'El-Boragy, M.'
'Schubert, K.'

_publ_section_title
;
 Kristallstrukturen einiger ternaerer Phasen in T - B - B' Systemen
;
_journal_name_full 'Zeitschrift fuer Metallkunde'
_journal_page_first 667
_journal_page_last 675
_journal_volume 62
_journal_year 1971
_chemical_formula_sum 'Cu0.5 Ga0.5 Pt'
_chemical_name_systematic '(Cu0.5 Ga0.5) Pt'
_space_group_IT_number 123
_symmetry_space_group_name_Hall '-P 4 2'
_symmetry_space_group_name_H-M 'P 4/m m m'
_cell_angle_alpha 90
_cell_angle_beta 90
_cell_angle_gamma 90
_cell_formula_units_Z 1
_cell_length_a 2.802
_cell_length_b 2.802
_cell_length_c 3.505
_cell_volume 27.518
_citation_journal_id_ASTM ZEMTAE
_cod_data_source_file El-Boragy_ZEMTAE_1971_1447.cif
_cod_data_source_block Cu0.5Ga0.5Pt1
_cod_original_cell_volume 27.51847
_cod_original_formula_sum 'Cu0.5 Ga0.5 Pt1'
_cod_database_code 1524301

loop_
_symmetry_equiv_pos_as_xyz
x,y,z
-y,x,z
-x,-y,z
y,-x,z
x,-y,-z
y,x,-z
-x,y,-z
-y,-x,-z
-x,-y,-z
y,-x,-z
x,y,-z
-y,x,-z
-x,y,z
-y,-x,z
x,-y,z
y,x,z

loop_
_atom_site_label
_atom_site_type_symbol
_atom_site_fract_x
_atom_site_fract_y
_atom_site_fract_z
_atom_site_occupancy
_atom_site_U_iso_or_equiv
Cu1 Cu 0 0 0 0.5 0.0
Ga1 Ga 0 0 0 0.5 0.0
Pt1 Pt 0.5 0.5 0.5 1 0.0
